data_7115906
loop_
_publ_author_name
'Ivan Burneo'
'Kyriakos C. Stylianou'
'Inhar Imaz'
'Daniel Maspoch'

_publ_section_title
;
 The influence of the enantiomeric ratio of an organic ligand on the
 structure and chirality of metal-organic frameworks
;
_journal_name_full Chem.Commun.
_journal_page_first 13829
_journal_paper_doi 10.1039/C4cc06190J
_journal_volume 50
_journal_year 2014
_chemical_absolute_configuration syn
_chemical_formula_moiety '(C21 H15 Cu3 N3 O18), 12.75(O)'
_chemical_formula_sum 'C21 H15 Cu3 N3 O30.75'
_chemical_formula_weight 991.99
_chemical_name_systematic
;
 ?
;
_space_group_crystal_system cubic
_space_group_IT_number 196
_space_group_name_Hall 'F 2 2 3'
_space_group_name_H-M_alt 'F 2 3'
_symmetry_space_group_name_Hall 'F 2 2 3'
_symmetry_space_group_name_H-M 'F 2 3'
_atom_sites_solution_hydrogens mixed
_audit_creation_method SHELXL-2013
_cell_angle_alpha 90.000
_cell_angle_beta 90.000
_cell_angle_gamma 90.000
_cell_formula_units_Z 32
_cell_length_a 34.182(3)
_cell_length_b 34.182(3)
_cell_length_c 34.182(3)
_cell_measurement_temperature 293(2)
_cell_volume 39939(6)
_computing_structure_refinement 'SHELXL-2013 (Sheldrick, 2013)'
_diffrn_ambient_temperature 293(2)
_diffrn_measured_fraction_theta_full 0.992
_diffrn_measured_fraction_theta_max 0.993
_diffrn_radiation_type MoK\a
_diffrn_radiation_wavelength 0.71069
_diffrn_reflns_av_R_equivalents 0.0485
_diffrn_reflns_av_unetI/netI 0.0371
_diffrn_reflns_Laue_measured_fraction_full 0.992
_diffrn_reflns_Laue_measured_fraction_max 0.993
_diffrn_reflns_limit_h_max 18
_diffrn_reflns_limit_h_min -42
_diffrn_reflns_limit_k_max 36
_diffrn_reflns_limit_k_min -42
_diffrn_reflns_limit_l_max 37
_diffrn_reflns_limit_l_min -39
_diffrn_reflns_number 30141
_diffrn_reflns_point_group_measured_fraction_full 0.988
_diffrn_reflns_point_group_measured_fraction_max 0.985
_diffrn_reflns_theta_full 25.240
_diffrn_reflns_theta_max 26.367
_diffrn_reflns_theta_min 2.064
_exptl_absorpt_coefficient_mu 1.351
_exptl_absorpt_correction_T_max 1.000
_exptl_absorpt_correction_T_min 0.559
_exptl_absorpt_correction_type multi-scan
_exptl_crystal_colour blue
_exptl_crystal_density_diffrn 1.320
_exptl_crystal_description octahedra
_exptl_crystal_F_000 4520
_exptl_crystal_size_max 0.38
_exptl_crystal_size_mid 0.2
_exptl_crystal_size_min 0.2
_refine_diff_density_max 1.982
_refine_diff_density_min -0.735
_refine_diff_density_rms 0.193
_refine_ls_abs_structure_details
;
 Flack x determined using 2509 quotients [(I+)-(I-)]/[(I+)+(I-)]
 (Parsons and Flack (2004), Acta Cryst. A60, s61).
;
_refine_ls_abs_structure_Flack 0.073(8)
_refine_ls_extinction_method none
_refine_ls_goodness_of_fit_ref 1.196
_refine_ls_hydrogen_treatment mixed
_refine_ls_matrix_type full
_refine_ls_number_parameters 360
_refine_ls_number_reflns 6736
_refine_ls_number_restraints 0
_refine_ls_restrained_S_all 1.196
_refine_ls_R_factor_all 0.0897
_refine_ls_R_factor_gt 0.0836
_refine_ls_shift/su_max 0.000
_refine_ls_shift/su_mean 0.000
_refine_ls_structure_factor_coef Fsqd
_refine_ls_weighting_details
;
 w=1/[\s^2^(Fo^2^)+(0.2000P)^2^]
 where P=(Fo^2^+2Fc^2^)/3
;
_refine_ls_weighting_scheme calc
_refine_ls_wR_factor_gt 0.2670
_refine_ls_wR_factor_ref 0.2775
_reflns_Friedel_coverage 0.885
_reflns_Friedel_fraction_full 0.984
_reflns_Friedel_fraction_max 0.976
_reflns_number_gt 6053
_reflns_number_total 6736
_reflns_threshold_expression 'I > 2\s(I)'
_cod_data_source_file c4cc06190j2.cif
_cod_data_source_block shelxl_a
_cod_original_cell_volume 39939(11)
_cod_database_code 7115906
_shelx_space_group_comment
;
The symmetry employed for this shelxl refinement is uniquely defined
by the following loop, which should always be used as a source of
symmetry information in preference to the above space-group names.
They are only intended as comments.
;
_shelxl_version_number 2013-2

loop_
_space_group_symop_operation_xyz
'x, y, z'
'-x, -y, z'
'x, -y, -z'
'-x, y, -z'
'z, x, y'
'y, z, x'
'-z, -x, y'
'-y, z, -x'
'z, -x, -y'
'-y, -z, x'
'-z, x, -y'
'y, -z, -x'
'x, y+1/2, z+1/2'
'-x, -y+1/2, z+1/2'
'x, -y+1/2, -z+1/2'
'-x, y+1/2, -z+1/2'
'z, x+1/2, y+1/2'
'y, z+1/2, x+1/2'
'-z, -x+1/2, y+1/2'
'-y, z+1/2, -x+1/2'
'z, -x+1/2, -y+1/2'
'-y, -z+1/2, x+1/2'
'-z, x+1/2, -y+1/2'
'y, -z+1/2, -x+1/2'
'x+1/2, y, z+1/2'
'-x+1/2, -y, z+1/2'
'x+1/2, -y, -z+1/2'
'-x+1/2, y, -z+1/2'
'z+1/2, x, y+1/2'
'y+1/2, z, x+1/2'
'-z+1/2, -x, y+1/2'
'-y+1/2, z, -x+1/2'
'z+1/2, -x, -y+1/2'
'-y+1/2, -z, x+1/2'
'-z+1/2, x, -y+1/2'
'y+1/2, -z, -x+1/2'
'x+1/2, y+1/2, z'
'-x+1/2, -y+1/2, z'
'x+1/2, -y+1/2, -z'
'-x+1/2, y+1/2, -z'
'z+1/2, x+1/2, y'
'y+1/2, z+1/2, x'
'-z+1/2, -x+1/2, y'
'-y+1/2, z+1/2, -x'
'z+1/2, -x+1/2, -y'
'-y+1/2, -z+1/2, x'
'-z+1/2, x+1/2, -y'
'y+1/2, -z+1/2, -x'

loop_
_atom_site_label
_atom_site_type_symbol
_atom_site_fract_x
_atom_site_fract_y
_atom_site_fract_z
_atom_site_U_iso_or_equiv
_atom_site_adp_type
_atom_site_occupancy
_atom_site_site_symmetry_order
_atom_site_calc_flag
_atom_site_refinement_flags_posn
_atom_site_refinement_flags_adp
_atom_site_refinement_flags_occupancy
Cu1 Cu 0.7500 0.2500 0.04572(4) 0.0271(4) Uani 1 2 d S T P
Cu2 Cu 0.71089(6) 0.0000 0.0000 0.0247(5) Uani 1 2 d S T P
Cu3 Cu 0.7500 0.2500 -0.03157(4) 0.0241(4) Uani 1 2 d S T P
Cu4 Cu 0.78901(6) 0.0000 0.0000 0.0245(4) Uani 1 2 d S T P
O6W O 0.9528(2) 0.0472(2) 0.0472(2) 0.037(3) Uani 1 3 d S T P
O1 O 0.8540(2) 0.1375(2) 0.0127(2) 0.0341(16) Uani 1 1 d . . .
O4 O 0.8052(2) 0.2340(2) -0.0256(2) 0.0327(15) Uani 1 1 d . . .
C9 C 0.5997(3) 0.1423(3) 0.0878(3) 0.0260(18) Uani 1 1 d . . .
H78 H 0.5928 0.1638 0.0727 0.04(3) Uiso 1 1 calc R . .
O1W O 0.7500 0.2500 0.1088(4) 0.079(4) Uani 1 2 d S T P
C5 C 0.8827(3) 0.2567(2) 0.0079(3) 0.032(2) Uani 1 1 d . . .
H5A H 0.8718 0.2721 -0.0132 0.05(4) Uiso 1 1 calc R . .
H5B H 0.8770 0.2702 0.0323 0.03(3) Uiso 1 1 calc R . .
O2W O 0.7500 0.2500 -0.0936(3) 0.054(3) Uani 1 2 d S T P
N2 N 0.6939(2) 0.1254(2) 0.0413(2) 0.0271(16) Uani 1 1 d . . .
O8 O 0.7864(2) 0.0555(2) 0.0088(2) 0.0325(15) Uani 1 1 d . . .
C8 C 0.6326(3) 0.1201(3) 0.0776(3) 0.0247(18) Uani 1 1 d . . .
C1 C 0.8797(3) 0.1322(3) 0.0770(3) 0.0241(17) Uani 1 1 d . . .
O9 O 0.7337(2) 0.1954(2) -0.0255(2) 0.0343(15) Uani 1 1 d . . .
C3 C 0.8683(2) 0.1548(2) 0.0414(3) 0.0242(17) Uani 1 1 d . . .
N1 N 0.8746(2) 0.1934(2) 0.0415(2) 0.0280(16) Uani 1 1 d . . .
H1N H 0.8856 0.2043 0.0613 0.300 Uiso 1 1 calc R U .
C4 C 0.8630(3) 0.2168(2) 0.0085(3) 0.0260(18) Uani 1 1 d . . .
H4 H 0.8703 0.2028 -0.0154 0.008(19) Uiso 1 1 calc R . .
C12 C 0.7562(2) 0.1173(3) 0.0074(3) 0.030(2) Uani 1 1 d . . .
C2 C 0.9127(3) 0.1425(3) 0.1001(3) 0.0260(18) Uani 1 1 d . . .
H2 H 0.9275 0.1644 0.0934 0.03(3) Uiso 1 1 calc R . .
C7 C 0.8189(3) 0.2246(3) 0.0071(3) 0.0296(19) Uani 1 1 d . . .
O6 O 0.6378(2) 0.1457(2) 0.0126(2) 0.0331(16) Uani 1 1 d . . .
O3W O 0.8488(4) 0.0000 0.0000 0.085(6) Uani 1 2 d S T P
C14 C 0.7246(3) 0.1817(3) 0.0070(3) 0.0297(19) Uani 1 1 d . . .
O4W O 0.6508(4) 0.0000 0.0000 0.101(8) Uani 1 2 d S T P
C13 C 0.7546(3) 0.0737(3) 0.0030(3) 0.0302(19) Uani 1 1 d . . .
C10 C 0.6549(2) 0.1315(2) 0.0415(3) 0.0246(18) Uani 1 1 d . . .
O10 O 0.7237(2) 0.19925(19) 0.0390(2) 0.0331(15) Uani 1 1 d . . .
C6 C 0.9265(3) 0.2545(3) 0.0028(3) 0.0308(19) Uani 1 1 d . . .
O3 O 0.9441(2) 0.2863(2) 0.0089(2) 0.0340(15) Uani 1 1 d . . .
O5 O 0.80070(19) 0.2239(2) 0.0393(2) 0.0349(15) Uani 1 1 d . . .
O7 O 0.7228(2) 0.0578(2) -0.0074(2) 0.0327(15) Uani 1 1 d . . .
O5W O 0.5000 1.0000 1.0000 0.036(5) Uani 1 12 d S T P
O12W O 1.0000 0.0000 0.0000 0.035(5) Uani 1 12 d S T P
O7W O 0.7501(4) 0.1083(3) 0.1076(3) 0.069(2) Uani 1 1 d . . .
O8W O 0.5744(3) 0.0744(3) -0.0744(3) 0.060(5) Uani 1 3 d S T P
O9W O 0.9262(4) 0.0738(4) -0.0738(4) 0.064(5) Uani 1 3 d S T P
O10W O 0.8925(2) 0.0664(2) -0.0018(2) 0.0421(17) Uani 1 1 d . . .
O11W O 0.5665(2) 0.1074(2) -0.0020(2) 0.0406(17) Uani 1 1 d . . .
C11 C 0.7164(2) 0.1368(2) 0.0077(3) 0.0271(18) Uani 1 1 d . . .
O2 O 0.9419(2) 0.2225(2) -0.0074(2) 0.0362(17) Uani 1 1 d . . .
O13W O 0.5474(2) 0.0474(2) 0.0474(2) 0.036(3) Uani 1 3 d S T P
O14W O 0.8811(6) 0.1189(6) -0.1189(6) 0.111(8) Uani 1 3 d S T P
O15W O 0.6180(7) 0.1180(7) -0.1180(7) 0.30(4) Uani 1 3 d S T P
O16W O 0.6456(7) 0.1658(5) -0.0654(6) 0.147(8) Uani 1 1 d . . .
O17W O 0.8350(6) 0.1444(4) -0.0651(4) 0.115(6) Uani 1 1 d . . .
O18W O 0.8150(7) 0.1850(7) -0.1850(7) 0.21(2) Uani 1 3 d S T P
O19W O 0.7143(8) 0.1773(10) -0.1105(8) 0.212(14) Uani 1 1 d . . .
H2N H 0.7046 0.1160 0.0623 0.05(4) Uiso 1 1 d . . .
H36A H 0.7700 0.1224 0.0331 0.03(3) Uiso 1 1 d . . .
H36B H 0.7730 0.1282 -0.0123 0.0200 Uiso 1 1 d . U .
H100 H 0.7023 0.1302 -0.0155 0.01(2) Uiso 1 1 d . . .

loop_
_atom_site_aniso_label
_atom_site_aniso_U_11
_atom_site_aniso_U_22
_atom_site_aniso_U_33
_atom_site_aniso_U_23
_atom_site_aniso_U_13
_atom_site_aniso_U_12
Cu1 0.0241(7) 0.0241(7) 0.0331(7) 0.000 0.000 0.0003(8)
Cu2 0.0246(8) 0.0283(8) 0.0213(8) -0.0052(7) 0.000 0.000
Cu3 0.0216(7) 0.0211(7) 0.0297(7) 0.000 0.000 -0.0001(8)
Cu4 0.0253(8) 0.0205(8) 0.0277(8) -0.0050(7) 0.000 0.000
O6W 0.037(3) 0.037(3) 0.037(3) -0.005(3) 0.005(3) 0.005(3)
O1 0.042(4) 0.029(3) 0.031(4) 0.005(3) -0.007(3) -0.005(3)
O4 0.027(3) 0.038(4) 0.033(3) 0.007(3) -0.003(3) 0.003(3)
C9 0.029(5) 0.021(4) 0.028(5) 0.004(3) 0.000(4) -0.004(3)
O1W 0.088(10) 0.100(11) 0.048(7) 0.000 0.000 -0.006(13)
C5 0.029(4) 0.019(5) 0.049(5) 0.014(4) 0.007(4) 0.001(3)
O2W 0.068(7) 0.059(7) 0.035(5) 0.000 0.000 -0.004(8)
N2 0.025(4) 0.023(4) 0.034(4) 0.005(3) 0.004(3) -0.001(3)
O8 0.025(3) 0.028(3) 0.044(4) -0.005(3) 0.000(3) 0.004(3)
C8 0.022(4) 0.022(4) 0.029(4) 0.006(3) -0.004(3) -0.001(3)
C1 0.017(4) 0.027(4) 0.029(4) 0.004(4) 0.000(3) 0.006(3)
O9 0.037(4) 0.029(3) 0.037(4) 0.004(3) 0.005(3) -0.004(3)
C3 0.021(4) 0.019(4) 0.033(5) 0.008(3) 0.000(3) -0.002(3)
N1 0.027(4) 0.022(4) 0.035(4) 0.002(3) 0.003(3) 0.003(3)
C4 0.023(4) 0.018(4) 0.037(5) 0.004(3) -0.003(4) -0.004(3)
C12 0.019(5) 0.027(4) 0.043(5) -0.005(4) 0.013(4) 0.002(3)
C2 0.028(5) 0.020(4) 0.030(5) 0.001(3) -0.006(4) -0.003(3)
C7 0.030(5) 0.020(4) 0.040(5) 0.004(4) 0.002(4) -0.002(3)
O6 0.029(3) 0.043(4) 0.027(3) 0.009(3) 0.004(3) 0.008(3)
O3W 0.021(6) 0.030(6) 0.20(2) -0.015(9) 0.000 0.000
C14 0.024(4) 0.023(4) 0.042(5) -0.005(4) 0.006(4) -0.002(3)
O4W 0.026(6) 0.25(3) 0.027(6) -0.029(10) 0.000 0.000
C13 0.028(5) 0.026(4) 0.036(4) 0.002(3) 0.002(4) 0.003(4)
C10 0.020(4) 0.016(4) 0.039(5) -0.006(3) 0.007(4) -0.001(3)
O10 0.038(4) 0.023(3) 0.038(4) -0.004(3) 0.007(3) -0.003(3)
C6 0.023(4) 0.034(5) 0.035(4) 0.001(4) 0.004(3) -0.007(4)
O3 0.033(4) 0.029(3) 0.041(4) 0.000(3) 0.006(3) -0.002(3)
O5 0.024(3) 0.043(4) 0.037(4) 0.009(3) 0.000(3) 0.006(3)
O7 0.031(3) 0.025(3) 0.042(4) -0.002(3) 0.001(3) -0.002(3)
O5W 0.036(5) 0.036(5) 0.036(5) 0.000 0.000 0.000
O12W 0.035(5) 0.035(5) 0.035(5) 0.000 0.000 0.000
O7W 0.056(5) 0.079(6) 0.072(6) 0.030(5) -0.004(6) 0.003(6)
O8W 0.060(5) 0.060(5) 0.060(5) -0.008(5) -0.008(5) 0.008(5)
O9W 0.064(5) 0.064(5) 0.064(5) -0.013(6) 0.013(6) -0.013(6)
O10W 0.044(4) 0.036(4) 0.047(4) -0.009(3) -0.003(3) -0.003(3)
O11W 0.029(4) 0.039(4) 0.054(5) -0.001(3) -0.007(3) 0.003(3)
C11 0.018(4) 0.015(4) 0.048(5) -0.002(4) 0.005(4) 0.004(3)
O2 0.028(3) 0.033(4) 0.047(4) 0.002(3) 0.004(3) -0.003(3)
O13W 0.036(3) 0.036(3) 0.036(3) -0.004(3) -0.004(3) -0.004(3)
O14W 0.111(8) 0.111(8) 0.111(8) -0.014(11) 0.014(11) -0.014(11)
O15W 0.30(4) 0.30(4) 0.30(4) 0.12(3) 0.12(3) -0.12(3)
O16W 0.19(2) 0.104(13) 0.146(16) 0.028(12) -0.079(15) 0.030(12)
O17W 0.197(19) 0.083(9) 0.065(8) 0.012(7) -0.027(10) -0.026(10)
O18W 0.21(2) 0.21(2) 0.21(2) 0.052(17) -0.052(17) 0.052(17)
O19W 0.17(2) 0.27(3) 0.20(3) -0.15(3) -0.011(19) 0.00(2)

loop_
_atom_type_symbol
_atom_type_description
_atom_type_scat_dispersion_real
_atom_type_scat_dispersion_imag
_atom_type_scat_source
C C 0.0033 0.0016 'International Tables Vol C Tables 4.2.6.8 and 6.1.1.4'
H H 0.0000 0.0000 'International Tables Vol C Tables 4.2.6.8 and 6.1.1.4'
N N 0.0061 0.0033 'International Tables Vol C Tables 4.2.6.8 and 6.1.1.4'
O O 0.0106 0.0060 'International Tables Vol C Tables 4.2.6.8 and 6.1.1.4'
Cu Cu 0.3201 1.2651 'International Tables Vol C Tables 4.2.6.8 and 6.1.1.4'

loop_
_geom_angle_atom_site_label_1
_geom_angle_atom_site_label_2
_geom_angle_atom_site_label_3
_geom_angle
_geom_angle_site_symmetry_1
_geom_angle_site_symmetry_3
O5 Cu1 O5 167.2(4) 38_655 .
O5 Cu1 O10 89.4(3) 38_655 38_655
O5 Cu1 O10 89.1(3) . 38_655
O5 Cu1 O10 89.1(3) 38_655 .
O5 Cu1 O10 89.4(3) . .
O10 Cu1 O10 166.6(4) 38_655 .
O5 Cu1 O1W 96.4(2) 38_655 .
O5 Cu1 O1W 96.4(2) . .
O10 Cu1 O1W 96.7(2) 38_655 .
O10 Cu1 O1W 96.7(2) . .
O5 Cu1 Cu3 83.6(2) 38_655 .
O5 Cu1 Cu3 83.6(2) . .
O10 Cu1 Cu3 83.3(2) 38_655 .
O10 Cu1 Cu3 83.3(2) . .
O1W Cu1 Cu3 180.0 . .
O3 Cu2 O3 174.3(4) 8_656 10_654
O3 Cu2 O7 91.1(3) 8_656 3
O3 Cu2 O7 87.8(3) 10_654 3
O3 Cu2 O7 87.8(3) 8_656 .
O3 Cu2 O7 91.1(3) 10_654 .
O7 Cu2 O7 156.9(4) 3 .
O3 Cu2 O4W 92.9(2) 8_656 .
O3 Cu2 O4W 92.9(2) 10_654 .
O7 Cu2 O4W 101.6(2) 3 .
O7 Cu2 O4W 101.6(2) . .
O3 Cu2 Cu4 87.1(2) 8_656 .
O3 Cu2 Cu4 87.1(2) 10_654 .
O7 Cu2 Cu4 78.4(2) 3 .
O7 Cu2 Cu4 78.4(2) . .
O4W Cu2 Cu4 180.0 . .
O9 Cu3 O9 167.8(4) 38_655 .
O9 Cu3 O4 89.0(3) 38_655 .
O9 Cu3 O4 89.8(3) . .
O9 Cu3 O4 89.8(3) 38_655 38_655
O9 Cu3 O4 89.0(3) . 38_655
O4 Cu3 O4 168.2(4) . 38_655
O9 Cu3 O2W 96.1(2) 38_655 .
O9 Cu3 O2W 96.1(2) . .
O4 Cu3 O2W 95.9(2) . .
O4 Cu3 O2W 95.9(2) 38_655 .
O9 Cu3 Cu1 83.9(2) 38_655 .
O9 Cu3 Cu1 83.9(2) . .
O4 Cu3 Cu1 84.1(2) . .
O4 Cu3 Cu1 84.1(2) 38_655 .
O2W Cu3 Cu1 180.0 . .
O8 Cu4 O8 174.7(4) . 3
O8 Cu4 O2 91.3(3) . 10_654
O8 Cu4 O2 87.7(3) 3 10_654
O8 Cu4 O2 87.7(3) . 8_656
O8 Cu4 O2 91.3(3) 3 8_656
O2 Cu4 O2 157.7(4) 10_654 8_656
O8 Cu4 O3W 92.6(2) . .
O8 Cu4 O3W 92.6(2) 3 .
O2 Cu4 O3W 101.1(2) 10_654 .
O2 Cu4 O3W 101.1(2) 8_656 .
O8 Cu4 Cu2 87.4(2) . .
O8 Cu4 Cu2 87.4(2) 3 .
O2 Cu4 Cu2 78.9(2) 10_654 .
O2 Cu4 Cu2 78.9(2) 8_656 .
O3W Cu4 Cu2 180.0 . .
C7 O4 Cu3 121.2(6) . .
C8 C9 C8 120.9(9) 41_545 .
C6 C5 C4 113.4(8) . .
C10 N2 C11 119.5(8) . .
C13 O8 Cu4 119.9(6) . .
C9 C8 C9 119.1(9) 30_554 .
C9 C8 C10 122.5(9) 30_554 .
C9 C8 C10 118.4(8) . .
C2 C1 C2 119.4(9) 8_656 .
C2 C1 C3 118.4(8) 8_656 .
C2 C1 C3 122.2(8) . .
C14 O9 Cu3 121.6(6) . .
O1 C3 N1 122.1(8) . .
O1 C3 C1 120.1(8) . .
N1 C3 C1 117.8(8) . .
C3 N1 C4 120.3(8) . .
N1 C4 C5 112.7(8) . .
N1 C4 C7 113.2(8) . .
C5 C4 C7 106.3(7) . .
C13 C12 C11 113.9(7) . .
C1 C2 C1 120.6(9) 7_665 .
O4 C7 O5 126.7(9) . .
O4 C7 C4 116.0(9) . .
O5 C7 C4 117.0(9) . .
O9 C14 O10 127.3(8) . .
O9 C14 C11 115.4(8) . .
O10 C14 C11 117.1(9) . .
O7 C13 O8 124.8(8) . .
O7 C13 C12 119.0(8) . .
O8 C13 C12 116.2(9) . .
O6 C10 N2 121.3(8) . .
O6 C10 C8 120.9(8) . .
N2 C10 C8 117.8(8) . .
C14 O10 Cu1 121.1(6) . .
O3 C6 O2 126.5(8) . .
O3 C6 C5 114.3(9) . .
O2 C6 C5 119.2(9) . .
C6 O3 Cu2 119.2(6) . 7_665
C7 O5 Cu1 121.6(6) . .
C13 O7 Cu2 123.6(6) . .
N2 C11 C12 111.5(8) . .
N2 C11 C14 112.1(8) . .
C12 C11 C14 105.8(7) . .
C6 O2 Cu4 122.5(6) . 7_665

loop_
_geom_bond_atom_site_label_1
_geom_bond_atom_site_label_2
_geom_bond_distance
_geom_bond_site_symmetry_2
Cu1 O5 1.960(6) 38_655
Cu1 O5 1.960(6) .
Cu1 O10 1.966(6) 38_655
Cu1 O10 1.966(6) .
Cu1 O1W 2.155(13) .
Cu1 Cu3 2.6411(19) .
Cu2 O3 1.937(7) 8_656
Cu2 O3 1.937(7) 10_654
Cu2 O7 2.033(7) 3
Cu2 O7 2.033(7) .
Cu2 O4W 2.054(13) .
Cu2 Cu4 2.669(2) .
Cu3 O9 1.958(7) 38_655
Cu3 O9 1.958(7) .
Cu3 O4 1.975(7) .
Cu3 O4 1.975(7) 38_655
Cu3 O2W 2.121(11) .
Cu4 O8 1.921(7) .
Cu4 O8 1.921(7) 3
Cu4 O2 2.041(7) 10_654
Cu4 O2 2.041(7) 8_656
Cu4 O3W 2.045(12) .
O1 C3 1.246(11) .
O4 C7 1.254(12) .
C9 C8 1.379(13) 41_545
C9 C8 1.399(13) .
C5 C6 1.508(12) .
C5 C4 1.523(11) .
N2 C10 1.348(11) .
N2 C11 1.436(12) .
O8 C13 1.268(12) .
C8 C9 1.379(13) 30_554
C8 C10 1.498(13) .
C1 C2 1.381(13) 8_656
C1 C2 1.420(13) .
C1 C3 1.491(12) .
O9 C14 1.245(12) .
C3 N1 1.338(11) .
N1 C4 1.438(12) .
C4 C7 1.530(12) .
C12 C13 1.499(12) .
C12 C11 1.516(11) .
C2 C1 1.381(13) 7_665
C7 O5 1.264(12) .
O6 C10 1.248(12) .
C14 O10 1.246(12) .
C14 C11 1.559(12) .
C13 O7 1.266(13) .
C6 O3 1.258(13) .
C6 O2 1.261(13) .
O3 Cu2 1.937(7) 7_665
O2 Cu4 2.041(7) 7_665
